data_4111697
loop_
_publ_author_name
'Gregory J. Halder'
'Cameron J. Kepert'

_publ_contact_author
;
 Cameron J. Kepert
 School of Chemistry, F11
 University of Sydney
 NSW 2006
 Australia
;
_publ_contact_author_email c.kepert@chem.usyd.edu.au
_publ_contact_author_fax +61-2-9351-3329
_publ_contact_author_phone +61-2-9351-5741
_publ_section_title
;
 In Situ Single-Crystal X-ray Diffraction Studies of Desorption and
 Sorption in a Flexible Nanoporous Molecular Framework Material
;
_journal_name_full 'Journal of the American Chemical Society'
_journal_page_first 7891
_journal_page_last 7900
_journal_paper_doi 10.1021/ja042420k
_journal_volume 127
_journal_year 2005
_chemical_formula_moiety 'C15 H12 Co N5 O6, C2 H6 O'
_chemical_formula_sum 'C17 H18 Co N5 O7'
_chemical_formula_weight 463.29
_chemical_name_systematic
; 
 ? 
;
_space_group_IT_number 68
_symmetry_cell_setting orthorhombic
_symmetry_Int_Tables_number 68
_symmetry_space_group_name_Hall '-C 2a 2ac'
_symmetry_space_group_name_H-M 'C c c a :2'
_atom_sites_solution_hydrogens geom
_atom_sites_solution_primary direct
_atom_sites_solution_secondary difmap
_audit_creation_method SHELXL-97
_cell_angle_alpha 90.00
_cell_angle_beta 90.00
_cell_angle_gamma 90.00
_cell_formula_units_Z 8
_cell_length_a 12.220(4)
_cell_length_b 19.151(7)
_cell_length_c 17.460(6)
_cell_measurement_reflns_used 942
_cell_measurement_temperature 293(2)
_cell_measurement_theta_max 26.337
_cell_measurement_theta_min 3.059
_cell_volume 4086(2)
_computing_cell_refinement 'SMART (BrukerAXS, 1997)'
_computing_data_collection 'SMART (BrukerAXS, 1997)'
_computing_data_reduction 'SAINT+ (BrukerAXS, 1997)'
_computing_molecular_graphics 'XPMA/ZORTEP, WebLab Viewer 3.7'
_computing_publication_material XCIF
_computing_structure_refinement 'SHELXL-97 (Sheldrick, 1997)'
_computing_structure_solution 'SHELXS-97 (Sheldrick, 1990)'
_diffrn_ambient_temperature 293(2)
_diffrn_measured_fraction_theta_full 0.989
_diffrn_measured_fraction_theta_max 0.989
_diffrn_measurement_device_type 'Bruker SMART 1000 CCD'
_diffrn_measurement_method \w
_diffrn_radiation_monochromator graphite
_diffrn_radiation_source 'fine-focus sealed tube'
_diffrn_radiation_type MoK\a
_diffrn_radiation_wavelength 0.71073
_diffrn_reflns_av_R_equivalents 0.0265
_diffrn_reflns_av_sigmaI/netI 0.0192
_diffrn_reflns_limit_h_max 15
_diffrn_reflns_limit_h_min -15
_diffrn_reflns_limit_k_max 24
_diffrn_reflns_limit_k_min -24
_diffrn_reflns_limit_l_max 22
_diffrn_reflns_limit_l_min -22
_diffrn_reflns_number 18470
_diffrn_reflns_theta_full 28.01
_diffrn_reflns_theta_max 28.01
_diffrn_reflns_theta_min 2.13
_diffrn_standards_decay_% 0.00
_diffrn_standards_number 0
_exptl_absorpt_coefficient_mu 0.889
_exptl_absorpt_correction_T_max 0.780
_exptl_absorpt_correction_T_min 0.584
_exptl_absorpt_correction_type empirical
_exptl_absorpt_process_details 'SADABS, Bruker 1995'
_exptl_crystal_colour purple-red
_exptl_crystal_density_diffrn 1.506
_exptl_crystal_description block-shaped
_exptl_crystal_F_000 1904
_exptl_crystal_size_max 0.48
_exptl_crystal_size_mid 0.37
_exptl_crystal_size_min 0.28
_refine_diff_density_max 0.412
_refine_diff_density_min -0.369
_refine_diff_density_rms 0.062
_refine_ls_extinction_method none
_refine_ls_goodness_of_fit_ref 1.062
_refine_ls_hydrogen_treatment constr
_refine_ls_matrix_type full
_refine_ls_number_parameters 143
_refine_ls_number_reflns 2448
_refine_ls_number_restraints 7
_refine_ls_restrained_S_all 1.085
_refine_ls_R_factor_all 0.0562
_refine_ls_R_factor_gt 0.0444
_refine_ls_shift/su_max 0.000
_refine_ls_shift/su_mean 0.000
_refine_ls_structure_factor_coef Fsqd
_refine_ls_weighting_details 'calc w=1/[\s^2^(Fo^2^)+(0.0728P)^2^+4.1394P] where P=(Fo^2^+2Fc^2^)/3'
_refine_ls_weighting_scheme calc
_refine_ls_wR_factor_gt 0.1277
_refine_ls_wR_factor_ref 0.1391
_reflns_number_gt 1965
_reflns_number_total 2448
_reflns_threshold_expression >2sigma(I)
_cod_data_source_file ja042420ksi20041217_014937.cif
_cod_data_source_block 1.(EtOH)
_cod_original_cell_volume 4086(3)
_cod_original_sg_symbol_Hall '-C 2b 2bc'
_cod_original_sg_symbol_H-M 'C c c a'
_cod_database_code 4111697

loop_
_symmetry_equiv_pos_as_xyz
'x, y, z'
'-x+1/2, -y, z'
'-x, y, -z+1/2'
'x+1/2, -y, -z+1/2'
'x+1/2, y+1/2, z'
'-x+1, -y+1/2, z'
'-x+1/2, y+1/2, -z+1/2'
'x+1, -y+1/2, -z+1/2'
'-x, -y, -z'
'x-1/2, y, -z'
'x, -y, z-1/2'
'-x-1/2, y, z-1/2'
'-x+1/2, -y+1/2, -z'
'x, y+1/2, -z'
'x+1/2, -y+1/2, z-1/2'
'-x, y+1/2, z-1/2'

loop_
_atom_site_label
_atom_site_type_symbol
_atom_site_fract_x
_atom_site_fract_y
_atom_site_fract_z
_atom_site_U_iso_or_equiv
_atom_site_adp_type
_atom_site_occupancy
_atom_site_symmetry_multiplicity
_atom_site_calc_flag
_atom_site_refinement_flags
_atom_site_disorder_assembly
_atom_site_disorder_group
Co1 Co 0.0000 0.2500 0.07527(2) 0.0471(2) Uani 1 2 d S . .
N1 N 0.0900(2) 0.15409(12) 0.07792(11) 0.0532(6) Uani 1 1 d . A .
C1 C 0.1440(2) 0.13493(12) 0.14124(14) 0.0483(6) Uani 1 1 d . . .
H1 H 0.1390 0.1632 0.1844 0.058 Uiso 1 1 calc R A .
C2 C 0.2067(2) 0.07516(13) 0.14548(14) 0.0477(6) Uani 1 1 d . A .
H2 H 0.2429 0.0640 0.1907 0.057 Uiso 1 1 calc R . .
C3 C 0.2157(2) 0.03189(13) 0.08226(14) 0.0489(6) Uani 1 1 d . . .
C4 C 0.1571(3) 0.05089(17) 0.01750(16) 0.0807(11) Uani 1 1 d . A .
H4 H 0.1590 0.0229 -0.0260 0.097 Uiso 1 1 calc R . .
C5 C 0.0963(3) 0.11112(17) 0.01782(17) 0.0831(12) Uani 1 1 d . . .
H5 H 0.0574 0.1227 -0.0262 0.100 Uiso 1 1 calc R A .
N2 N 0.0000 0.2500 -0.04741(17) 0.0465(7) Uani 1 2 d S . .
C6 C 0.0897(2) 0.26693(17) -0.08755(15) 0.0561(7) Uani 1 1 d . . .
H6 H 0.1529 0.2788 -0.0609 0.067 Uiso 1 1 calc R A .
C7 C 0.0926(2) 0.26763(17) -0.16624(15) 0.0558(6) Uani 1 1 d . A .
H7 H 0.1567 0.2799 -0.1916 0.067 Uiso 1 1 calc R . .
C8 C 0.0000 0.2500 -0.20770(19) 0.0444(7) Uani 1 2 d S . .
O1A O -0.1571(3) 0.1848(2) 0.06609(15) 0.0859(11) Uani 0.872(5) 1 d PD A 1
O2A O -0.0930(3) 0.20461(14) 0.17499(16) 0.0758(9) Uani 0.872(5) 1 d PD A 1
O1B O -0.148(2) 0.1383(16) 0.0687(12) 0.100 Uiso 0.128(5) 1 d PD A 2
O2B O -0.1123(19) 0.2230(10) 0.1214(17) 0.100 Uiso 0.128(5) 1 d PD A 2
O3 O -0.2300(3) 0.1353(2) 0.16561(18) 0.1216(13) Uani 1 1 d . A .
N4 N -0.1627(2) 0.17148(18) 0.13458(17) 0.0763(8) Uani 1 1 d D . .
C11 C -0.0263(9) -0.0314(6) 0.2158(6) 0.192(4) Uiso 1 1 d D . .
O11A O -0.106(2) -0.0040(14) 0.1915(15) 0.231(8) Uiso 0.262(8) 1 d PD B 3
H11A H -0.0879 0.0293 0.1648 0.346 Uiso 0.26 1 calc P B 3
O11B O -0.052(3) -0.0785(14) 0.1779(17) 0.231(8) Uiso 0.238(8) 1 d PD B 4
H11B H -0.0702 -0.1112 0.2053 0.346 Uiso 0.24 1 calc P B 4

loop_
_atom_site_aniso_label
_atom_site_aniso_U_11
_atom_site_aniso_U_22
_atom_site_aniso_U_33
_atom_site_aniso_U_23
_atom_site_aniso_U_13
_atom_site_aniso_U_12
Co1 0.0633(3) 0.0423(3) 0.0356(3) 0.000 0.000 0.0273(2)
N1 0.0708(14) 0.0443(11) 0.0445(11) -0.0046(8) -0.0085(9) 0.0286(10)
C1 0.0620(15) 0.0387(12) 0.0441(12) -0.0045(9) -0.0056(10) 0.0173(11)
C2 0.0567(14) 0.0422(12) 0.0442(12) -0.0013(10) -0.0083(10) 0.0187(10)
C3 0.0613(15) 0.0388(12) 0.0465(13) -0.0007(9) -0.0012(10) 0.0223(11)
C4 0.129(3) 0.0638(18) 0.0492(16) -0.0175(13) -0.0245(17) 0.056(2)
C5 0.132(3) 0.0665(19) 0.0508(16) -0.0160(14) -0.0311(17) 0.061(2)
N2 0.0526(16) 0.0519(17) 0.0349(13) 0.000 0.000 0.0224(13)
C6 0.0498(14) 0.0787(18) 0.0397(12) -0.0088(12) -0.0032(10) 0.0069(13)
C7 0.0475(14) 0.0790(18) 0.0409(13) -0.0056(12) 0.0020(10) -0.0034(12)
C8 0.0493(18) 0.0482(18) 0.0356(17) 0.000 0.000 0.0058(14)
O1A 0.0817(19) 0.117(3) 0.0591(16) 0.0308(16) -0.0025(12) 0.0114(19)
O2A 0.101(2) 0.0621(16) 0.0642(17) 0.0004(12) 0.0065(14) 0.0115(14)
O3 0.116(2) 0.148(3) 0.101(2) 0.048(2) 0.0130(18) -0.033(2)
N4 0.0736(17) 0.091(2) 0.0643(16) 0.0321(16) 0.0027(14) 0.0157(16)

loop_
_atom_type_symbol
_atom_type_description
_atom_type_scat_dispersion_real
_atom_type_scat_dispersion_imag
_atom_type_scat_source
C C 0.0033 0.0016 'International Tables Vol C Tables 4.2.6.8 and 6.1.1.4'
H H 0.0000 0.0000 'International Tables Vol C Tables 4.2.6.8 and 6.1.1.4'
N N 0.0061 0.0033 'International Tables Vol C Tables 4.2.6.8 and 6.1.1.4'
O O 0.0106 0.0060 'International Tables Vol C Tables 4.2.6.8 and 6.1.1.4'
Co Co 0.3494 0.9721 'International Tables Vol C Tables 4.2.6.8 and 6.1.1.4'

loop_
_geom_angle_atom_site_label_1
_geom_angle_atom_site_label_2
_geom_angle_atom_site_label_3
_geom_angle
_geom_angle_site_symmetry_1
_geom_angle_site_symmetry_3
O2B Co1 O2B 122(2) 6_455 .
O2B Co1 N1 98.4(8) 6_455 6_455
O2B Co1 N1 80.4(8) . 6_455
O2B Co1 N1 80.4(8) 6_455 .
O2B Co1 N1 98.4(8) . .
N1 Co1 N1 177.52(11) 6_455 .
O2B Co1 N2 118.8(10) 6_455 .
O2B Co1 N2 118.8(10) . .
N1 Co1 N2 91.24(5) 6_455 .
N1 Co1 N2 91.24(5) . .
N1 Co1 O2A 84.93(9) 6_455 6_455
N1 Co1 O2A 93.15(9) . 6_455
N2 Co1 O2A 140.58(8) . 6_455
N1 Co1 O2A 93.15(9) 6_455 .
N1 Co1 O2A 84.93(9) . .
N2 Co1 O2A 140.58(8) . .
O2A Co1 O2A 78.83(16) 6_455 .
N1 Co1 O1A 87.97(12) 6_455 6_455
N1 Co1 O1A 92.20(12) . 6_455
N2 Co1 O1A 86.00(7) . 6_455
O2A Co1 O1A 54.71(10) 6_455 6_455
O2A Co1 O1A 133.27(11) . 6_455
N1 Co1 O1A 92.20(12) 6_455 .
N1 Co1 O1A 87.97(12) . .
N2 Co1 O1A 86.00(7) . .
O2A Co1 O1A 133.27(11) 6_455 .
O2A Co1 O1A 54.71(10) . .
O1A Co1 O1A 172.00(13) 6_455 .
C5 N1 C1 116.8(2) . .
C5 N1 Co1 122.75(17) . .
C1 N1 Co1 120.40(15) . .
N1 C1 C2 123.1(2) . .
N1 C1 H1 118.5 . .
C2 C1 H1 118.5 . .
C1 C2 C3 119.9(2) . .
C1 C2 H2 120.1 . .
C3 C2 H2 120.1 . .
C2 C3 C4 116.9(2) . .
C2 C3 C3 122.55(16) . 2
C4 C3 C3 120.57(17) . 2
C5 C4 C3 119.8(2) . .
C5 C4 H4 120.1 . .
C3 C4 H4 120.1 . .
N1 C5 C4 123.5(3) . .
N1 C5 H5 118.2 . .
C4 C5 H5 118.2 . .
C6 N2 C6 117.0(3) 6_455 .
C6 N2 Co1 121.52(15) 6_455 .
C6 N2 Co1 121.52(15) . .
N2 C6 C7 123.1(3) . .
N2 C6 H6 118.4 . .
C7 C6 H6 118.4 . .
C6 C7 C8 119.9(3) . .
C6 C7 H7 120.1 . .
C8 C7 H7 120.1 . .
C7 C8 C7 117.0(3) . 6_455
C7 C8 C8 121.50(16) . 3_554
C7 C8 C8 121.50(16) 6_455 3_554
N4 O1A Co1 95.2(3) . .
N4 O2A Co1 95.8(2) . .
N4 O2B Co1 141(2) . .
O2B N4 O3 157.0(14) . .
O3 N4 O1A 126.6(4) . .
O3 N4 O2A 119.6(3) . .
O1A N4 O2A 113.6(3) . .
O2B N4 O1B 99.3(18) . .
O3 N4 O1B 101.9(14) . .
O11B C11 C11 128.9(18) . 3
O11A C11 C11 135(2) . 3
C11 O11A H11A 109.5 . .
C11 O11B H11B 109.5 . .

loop_
_geom_bond_atom_site_label_1
_geom_bond_atom_site_label_2
_geom_bond_distance
_geom_bond_site_symmetry_2
Co1 O2B 1.67(2) 6_455
Co1 O2B 1.67(2) .
Co1 N1 2.142(2) 6_455
Co1 N1 2.142(2) .
Co1 N2 2.142(3) .
Co1 O2A 2.254(3) 6_455
Co1 O2A 2.254(3) .
Co1 O1A 2.296(4) 6_455
Co1 O1A 2.296(4) .
N1 C5 1.336(3) .
N1 C1 1.339(3) .
C1 C2 1.380(3) .
C1 H1 0.9300 .
C2 C3 1.385(3) .
C2 H2 0.9300 .
C3 C4 1.387(4) .
C3 C3 1.482(4) 2
C4 C5 1.372(4) .
C4 H4 0.9300 .
C5 H5 0.9300 .
N2 C6 1.340(3) 6_455
N2 C6 1.340(3) .
C6 C7 1.375(4) .
C6 H6 0.9300 .
C7 C8 1.385(3) .
C7 H7 0.9300 .
C8 C7 1.385(3) 6_455
C8 C8 1.477(7) 3_554
O1A N4 1.224(3) .
O2A N4 1.275(4) .
O1B N4 1.326(15) .
O2B N4 1.185(15) .
O3 N4 1.204(4) .
C11 O11B 1.16(2) .
C11 O11A 1.18(2) .
C11 C11 1.358(19) 3
O11A H11A 0.8200 .
O11B H11B 0.8200 .

loop_
_geom_hbond_atom_site_label_D
_geom_hbond_atom_site_label_H
_geom_hbond_atom_site_label_A
_geom_hbond_distance_DH
_geom_hbond_distance_HA
_geom_hbond_distance_DA
_geom_hbond_angle_DHA
_geom_hbond_site_symmetry_A
O11A H11A O3 0.82 2.67 3.10(2) 114.6 .
O11B H11B O3 0.82 2.58 2.89(3) 104.1 2_455

loop_
_geom_torsion_atom_site_label_1
_geom_torsion_atom_site_label_2
_geom_torsion_atom_site_label_3
_geom_torsion_atom_site_label_4
_geom_torsion
_geom_torsion_site_symmetry_3
_geom_torsion_site_symmetry_4
C1 N1 N1 C1 -37.7(4) 6_455 6_455
C2 C3 C3 C2 37.9(6) 2 2
C7 C8 C8 C7 33.2(3) 3_554 8_454
